data_7244987
loop_
_publ_author_name
'Chumakov, Yuri'
'Danilescu, Olga'
'Bourosh, P.'
'Kulikova, Olga V.'
'Bulhac, Ion'
'Croitor, Lilia'

_publ_section_title
;
 Metal ions impact on the isostructurality and properties of 2D
 coordination polymers
;
_journal_name_full CrystEngComm
_journal_paper_doi 10.1039/D2CE00444E
_journal_year 2022
_chemical_formula_sum 'C22.5 H22.5 Fe N7.5 O3.5'
_chemical_formula_weight 509.83
_space_group_crystal_system orthorhombic
_space_group_IT_number 18
_space_group_name_Hall 'P 2 2ab'
_space_group_name_H-M_alt 'P 21 21 2'
_atom_sites_solution_hydrogens mixed
_audit_creation_method SHELXL-2014/7
_audit_update_record
;
2022-03-24 deposited with the CCDC.	2022-05-24 downloaded from the CCDC.
;
_cell_angle_alpha 90
_cell_angle_beta 90
_cell_angle_gamma 90
_cell_formula_units_Z 2
_cell_length_a 12.377(3)
_cell_length_b 9.4953(13)
_cell_length_c 10.2036(15)
_cell_measurement_reflns_used 351
_cell_measurement_temperature 293(2)
_cell_measurement_theta_max 20.1410
_cell_measurement_theta_min 3.3600
_cell_volume 1199.2(4)
_computing_structure_refinement 'SHELXL-2014/7 (Sheldrick, 2014)'
_diffrn_ambient_temperature 293(2)
_diffrn_detector_area_resol_mean 15.9914
_diffrn_measured_fraction_theta_full 0.987
_diffrn_measured_fraction_theta_max 0.986
_diffrn_measurement_device_type 'Xcalibur, Eos'
_diffrn_measurement_method '\w scans'
_diffrn_radiation_type MoK\a
_diffrn_radiation_wavelength 0.71073
_diffrn_reflns_av_R_equivalents 0.0644
_diffrn_reflns_av_unetI/netI 0.1691
_diffrn_reflns_Laue_measured_fraction_full 0.987
_diffrn_reflns_Laue_measured_fraction_max 0.986
_diffrn_reflns_limit_h_max 14
_diffrn_reflns_limit_h_min -6
_diffrn_reflns_limit_k_max 6
_diffrn_reflns_limit_k_min -11
_diffrn_reflns_limit_l_max 7
_diffrn_reflns_limit_l_min -12
_diffrn_reflns_number 3179
_diffrn_reflns_point_group_measured_fraction_full 0.957
_diffrn_reflns_point_group_measured_fraction_max 0.957
_diffrn_reflns_theta_full 25.042
_diffrn_reflns_theta_max 25.042
_diffrn_reflns_theta_min 3.361
_diffrn_source 'Enhance (Mo) X-ray Source'
_exptl_absorpt_coefficient_mu 0.671
_exptl_absorpt_correction_T_max 1.00000
_exptl_absorpt_correction_T_min 0.86758
_exptl_absorpt_correction_type multi-scan
_exptl_absorpt_process_details CrysAlis
_exptl_crystal_colour brown
_exptl_crystal_density_diffrn 1.412
_exptl_crystal_description needle
_exptl_crystal_F_000 528
_exptl_crystal_size_max 0.4
_exptl_crystal_size_mid 0.04
_exptl_crystal_size_min 0.04
_refine_diff_density_max 0.857
_refine_diff_density_min -0.330
_refine_diff_density_rms 0.081
_refine_ls_abs_structure_details
;
 Flack x determined using 270 quotients [(I+)-(I-)]/[(I+)+(I-)]
 (Parsons, Flack and Wagner, Acta Cryst. B69 (2013) 249-259).
;
_refine_ls_abs_structure_Flack 0.01(4)
_refine_ls_extinction_method none
_refine_ls_goodness_of_fit_ref 1.000
_refine_ls_hydrogen_treatment constr
_refine_ls_matrix_type full
_refine_ls_number_parameters 162
_refine_ls_number_reflns 2036
_refine_ls_number_restraints 4
_refine_ls_restrained_S_all 1.014
_refine_ls_R_factor_all 0.1393
_refine_ls_R_factor_gt 0.0775
_refine_ls_shift/su_max 0.000
_refine_ls_shift/su_mean 0.000
_refine_ls_structure_factor_coef Fsqd
_refine_ls_weighting_details 'w=exp[0.2000(sin\q/\l)^2^)]/[\s^2^(Fo^2^)+(0.0231P)^2^] where P=(Fo^2^+2Fc^2^)/3'
_refine_ls_weighting_scheme calc
_refine_ls_wR_factor_gt 0.1142
_refine_ls_wR_factor_ref 0.1381
_reflns_Friedel_coverage 0.655
_reflns_Friedel_fraction_full 0.915
_reflns_Friedel_fraction_max 0.915
_reflns_number_gt 1199
_reflns_number_total 2036
_reflns_threshold_expression 'I > 2\s(I)'
_cod_data_source_file d2ce00444e2.cif
_cod_data_source_block pb_5250
_cod_original_formula_sum 'C22.50 H22.50 Fe N7.50 O3.50'
_cod_database_code 7244987
_shelx_shelxl_version_number 2014/7
_shelx_space_group_comment
;
The symmetry employed for this shelxl refinement is uniquely defined
by the following loop, which should always be used as a source of
symmetry information in preference to the above space-group names.
They are only intended as comments.
;

loop_
_space_group_symop_operation_xyz
'x, y, z'
'-x, -y, z'
'-x+1/2, y+1/2, -z'
'x+1/2, -y+1/2, -z'

loop_
_atom_site_label
_atom_site_type_symbol
_atom_site_fract_x
_atom_site_fract_y
_atom_site_fract_z
_atom_site_U_iso_or_equiv
_atom_site_adp_type
_atom_site_occupancy
_atom_site_site_symmetry_order
_atom_site_calc_flag
_atom_site_refinement_flags_posn
_atom_site_refinement_flags_adp
_atom_site_refinement_flags_occupancy
_atom_site_disorder_assembly
_atom_site_disorder_group
Fe1 Fe 1.0000 0.0000 0.33695(18) 0.0353(6) Uani 1 2 d S T P . .
N1 N 0.5897(7) 0.2918(7) 0.6647(9) 0.037(2) Uani 1 1 d . . . . .
N2 N 0.7797(7) 0.1584(8) 0.3491(8) 0.040(2) Uani 1 1 d . . . . .
N3 N 0.8551(8) 0.1088(8) 0.2600(8) 0.041(2) Uani 1 1 d . . . . .
N4 N 1.0000 0.0000 0.1182(10) 0.037(3) Uani 1 2 d S T P . .
O1 O 0.8997(6) 0.0623(6) 0.4994(7) 0.0387(19) Uani 1 1 d . . . . .
C1 C 0.8113(10) 0.1226(10) 0.4700(10) 0.039(3) Uani 1 1 d . . . . .
C2 C 0.7288(9) 0.1467(11) 0.5725(10) 0.036(3) Uani 1 1 d . . . . .
C3 C 0.6626(9) 0.2641(10) 0.5740(10) 0.040(3) Uani 1 1 d . . . . .
H3 H 0.6701 0.3284 0.5059 0.048 Uiso 1 1 calc R U . . .
C4 C 0.5781(8) 0.1969(9) 0.7595(9) 0.038(3) Uani 1 1 d . . . . .
H4 H 0.5274 0.2137 0.8249 0.046 Uiso 1 1 calc R U . . .
C5 C 0.6382(9) 0.0742(9) 0.7650(10) 0.045(3) Uani 1 1 d . . . . .
H5 H 0.6255 0.0084 0.8307 0.054 Uiso 1 1 calc R U . . .
C6 C 0.7163(9) 0.0506(9) 0.6730(11) 0.045(3) Uani 1 1 d . . . . .
H6 H 0.7602 -0.0286 0.6780 0.054 Uiso 1 1 calc R U . . .
C7 C 0.8387(10) 0.1304(10) 0.1379(10) 0.042(3) Uani 1 1 d . . . . .
C8 C 0.9217(10) 0.0650(9) 0.0516(10) 0.039(3) Uani 1 1 d . . . . .
C9 C 0.9207(10) 0.0669(10) -0.0846(11) 0.049(3) Uani 1 1 d . . . . .
H9 H 0.8658 0.1140 -0.1289 0.059 Uiso 1 1 calc R U . . .
C10 C 1.0000 0.0000 -0.1537(14) 0.056(4) Uani 1 2 d S T P . .
H10 H 1.0000 0.0000 -0.2449 0.067 Uiso 1 2 calc R U P . .
C11 C 0.7457(10) 0.2124(11) 0.0807(11) 0.064(4) Uani 1 1 d . . . . .
H11A H 0.6986 0.1494 0.0343 0.096 Uiso 1 1 calc R U . . .
H11B H 0.7730 0.2823 0.0213 0.096 Uiso 1 1 calc R U . . .
H11C H 0.7064 0.2576 0.1500 0.096 Uiso 1 1 calc R U . . .
N1D N 0.5000 0.0000 0.2598(15) 0.017(4) Uiso 0.5 2 d DS . P A 1
O1D O 0.453(3) 0.080(3) 0.061(3) 0.094(14) Uiso 0.25 1 d D . P A 1
C1D C 0.5000 0.0000 0.131(2) 0.122(16) Uiso 0.5 2 d DS . P A 1
H1D H 0.5629 0.0627 0.1312 0.146 Uiso 0.25 1 calc R U P A 1
C2D C 0.454(2) 0.095(2) 0.347(2) 0.097(10) Uiso 0.5 1 d D . P A 1
H2D1 H 0.3812 0.1161 0.3197 0.146 Uiso 0.5 1 calc R U P A 1
H2D2 H 0.4954 0.1800 0.3491 0.146 Uiso 0.5 1 calc R U P A 1
H2D3 H 0.4519 0.0541 0.4333 0.146 Uiso 0.5 1 calc R U P A 1
O1W O 0.443(4) 0.078(5) 0.240(5) 0.16(2) Uiso 0.25 1 d . . P B 2
H1W1 H 0.4910 0.0324 0.2855 0.238 Uiso 0.25 1 d R U P B 2
H2W1 H 0.4649 0.1352 0.1968 0.238 Uiso 0.25 1 d R U P B 2
O2W O 0.5000 0.0000 0.038(3) 0.117(10) Uiso 0.5 2 d S . P C 2
H1W2 H 0.4789 0.0683 0.0071 0.176 Uiso 0.5 1 d R U P C 2

loop_
_atom_site_aniso_label
_atom_site_aniso_U_11
_atom_site_aniso_U_22
_atom_site_aniso_U_33
_atom_site_aniso_U_23
_atom_site_aniso_U_13
_atom_site_aniso_U_12
Fe1 0.0335(13) 0.0350(10) 0.0375(11) 0.000 0.000 -0.0017(13)
N1 0.037(6) 0.035(5) 0.038(5) 0.005(4) 0.009(5) -0.001(4)
N2 0.038(6) 0.043(5) 0.040(5) -0.006(5) 0.002(5) 0.003(4)
N3 0.052(7) 0.036(5) 0.034(5) 0.002(4) 0.003(5) 0.001(4)
N4 0.039(8) 0.025(5) 0.047(7) 0.000 0.000 -0.002(9)
O1 0.036(5) 0.040(4) 0.041(5) -0.006(3) 0.001(4) 0.009(3)
C1 0.052(9) 0.031(6) 0.036(7) 0.001(5) 0.002(6) 0.003(6)
C2 0.028(7) 0.038(6) 0.041(6) -0.004(5) 0.002(6) 0.007(5)
C3 0.034(7) 0.038(6) 0.048(7) 0.008(5) 0.002(6) -0.003(6)
C4 0.034(7) 0.046(6) 0.035(6) -0.001(5) 0.004(6) 0.004(5)
C5 0.054(8) 0.042(6) 0.038(7) 0.003(5) 0.009(6) 0.009(6)
C6 0.050(8) 0.044(6) 0.041(6) -0.002(5) 0.007(7) 0.012(5)
C7 0.041(8) 0.043(6) 0.042(7) 0.000(5) -0.005(6) -0.006(6)
C8 0.040(8) 0.036(6) 0.040(7) 0.005(4) 0.010(6) -0.002(5)
C9 0.044(8) 0.071(8) 0.033(6) 0.007(5) -0.014(6) -0.007(6)
C10 0.048(10) 0.089(11) 0.030(8) 0.000 0.000 -0.005(13)
C11 0.054(9) 0.075(9) 0.063(8) -0.009(6) -0.010(8) 0.016(8)

loop_
_atom_type_symbol
_atom_type_description
_atom_type_scat_dispersion_real
_atom_type_scat_dispersion_imag
_atom_type_scat_source
C C 0.0033 0.0016 'International Tables Vol C Tables 4.2.6.8 and 6.1.1.4'
H H 0.0000 0.0000 'International Tables Vol C Tables 4.2.6.8 and 6.1.1.4'
N N 0.0061 0.0033 'International Tables Vol C Tables 4.2.6.8 and 6.1.1.4'
O O 0.0106 0.0060 'International Tables Vol C Tables 4.2.6.8 and 6.1.1.4'
Fe Fe 0.3463 0.8444 'International Tables Vol C Tables 4.2.6.8 and 6.1.1.4'

loop_
_geom_angle_atom_site_label_1
_geom_angle_atom_site_label_2
_geom_angle_atom_site_label_3
_geom_angle
_geom_angle_site_symmetry_1
_geom_angle_site_symmetry_3
_geom_angle_publ_flag
O1 Fe1 O1 79.4(4) . 2_755 ?
O1 Fe1 N3 71.2(3) . . ?
O1 Fe1 N3 150.3(3) 2_755 . ?
O1 Fe1 N3 150.3(3) . 2_755 ?
O1 Fe1 N3 71.2(3) 2_755 2_755 ?
N3 Fe1 N3 138.4(4) . 2_755 ?
O1 Fe1 N4 140.31(19) . . ?
O1 Fe1 N4 140.31(19) 2_755 . ?
N3 Fe1 N4 69.2(2) . . ?
N3 Fe1 N4 69.2(2) 2_755 . ?
O1 Fe1 N1 92.8(3) . 4_556 ?
O1 Fe1 N1 87.9(3) 2_755 4_556 ?
N3 Fe1 N1 89.3(3) . 4_556 ?
N3 Fe1 N1 90.4(3) 2_755 4_556 ?
N4 Fe1 N1 89.6(2) . 4_556 ?
O1 Fe1 N1 87.9(3) . 3_646 ?
O1 Fe1 N1 92.8(3) 2_755 3_646 ?
N3 Fe1 N1 90.4(3) . 3_646 ?
N3 Fe1 N1 89.3(3) 2_755 3_646 ?
N4 Fe1 N1 89.6(2) . 3_646 ?
N1 Fe1 N1 179.2(5) 4_556 3_646 ?
C3 N1 C4 116.6(8) . . ?
C3 N1 Fe1 120.3(7) . 3_656 ?
C4 N1 Fe1 122.9(7) . 3_656 ?
C1 N2 N3 108.8(8) . . ?
C7 N3 N2 118.6(10) . . ?
C7 N3 Fe1 123.3(8) . . ?
N2 N3 Fe1 118.1(6) . . ?
C8 N4 C8 118.8(12) . 2_755 ?
C8 N4 Fe1 120.6(6) . . ?
C8 N4 Fe1 120.6(6) 2_755 . ?
C1 O1 Fe1 116.0(7) . . ?
O1 C1 N2 125.7(10) . . ?
O1 C1 C2 119.8(9) . . ?
N2 C1 C2 114.2(10) . . ?
C6 C2 C3 117.2(10) . . ?
C6 C2 C1 120.0(9) . . ?
C3 C2 C1 122.8(10) . . ?
N1 C3 C2 125.0(10) . . ?
N1 C4 C5 122.9(9) . . ?
C6 C5 C4 119.4(9) . . ?
C5 C6 C2 118.8(9) . . ?
N3 C7 C8 113.6(10) . . ?
N3 C7 C11 125.5(11) . . ?
C8 C7 C11 120.9(9) . . ?
N4 C8 C9 121.4(11) . . ?
N4 C8 C7 113.1(9) . . ?
C9 C8 C7 125.5(11) . . ?
C10 C9 C8 120.3(12) . . ?
C9 C10 C9 117.8(15) 2_755 . ?
C1D N1D C2D 129.8(12) . . ?
C1D N1D C2D 129.8(12) . 2_655 ?
C2D N1D C2D 100(2) . 2_655 ?
O1D C1D O1D 107(4) 2_655 . ?
O1D C1D N1D 127(2) 2_655 . ?
O1D C1D N1D 127(2) . . ?

loop_
_geom_bond_atom_site_label_1
_geom_bond_atom_site_label_2
_geom_bond_distance
_geom_bond_site_symmetry_2
_geom_bond_publ_flag
Fe1 O1 2.154(7) . ?
Fe1 O1 2.154(7) 2_755 ?
Fe1 N3 2.214(9) . ?
Fe1 N3 2.214(9) 2_755 ?
Fe1 N4 2.232(10) . ?
Fe1 N1 2.267(7) 4_556 ?
Fe1 N1 2.267(7) 3_646 ?
N1 C3 1.319(12) . ?
N1 C4 1.330(11) . ?
N1 Fe1 2.267(7) 3_656 ?
N2 C1 1.339(11) . ?
N2 N3 1.385(11) . ?
N3 C7 1.279(11) . ?
N4 C8 1.336(12) . ?
N4 C8 1.336(12) 2_755 ?
O1 C1 1.270(12) . ?
C1 C2 1.479(14) . ?
C2 C6 1.381(13) . ?
C2 C3 1.384(12) . ?
C4 C5 1.383(12) . ?
C5 C6 1.366(13) . ?
C7 C8 1.488(14) . ?
C7 C11 1.507(14) . ?
C8 C9 1.390(13) . ?
C9 C10 1.365(13) . ?
C10 C9 1.365(13) 2_755 ?
N1D C1D 1.31(2) . ?
N1D C2D 1.393(17) . ?
N1D C2D 1.393(17) 2_655 ?
O1D C1D 1.19(2) . ?
C1D O1D 1.19(2) 2_655 ?

loop_
_geom_hbond_atom_site_label_D
_geom_hbond_atom_site_label_H
_geom_hbond_atom_site_label_A
_geom_hbond_distance_DH
_geom_hbond_distance_HA
_geom_hbond_distance_DA
_geom_hbond_angle_DHA
_geom_hbond_site_symmetry_A
C3 H3 O1 0.93 2.38 3.029(11) 126.3 3_656
C5 H5 O2W 0.93 2.63 3.34(2) 134.5 1_556
O1W H1W1 O1W 0.87 1.41 2.06(9) 127.0 2_655
